data_7050938
loop_
_publ_author_name
'Cole, Marcus L.'
'Jones, Cameron'
'Junk, Peter C.'

_publ_section_title
;
 Studies of the reactivity of N-heterocyclic carbenes with halogen and
 halide sources
;
_journal_issue 10
_journal_name_full 'New Journal of Chemistry'
_journal_page_first 1296
_journal_paper_doi 10.1039/b204422f
_journal_volume 26
_journal_year 2002
_chemical_formula_sum 'C84 H96 Al4 Cl20 N8'
_chemical_formula_weight 2034.61
_space_group_IT_number 2
_symmetry_cell_setting triclinic
_symmetry_space_group_name_Hall '-P 1'
_symmetry_space_group_name_H-M 'P -1'
_atom_sites_solution_hydrogens geom
_atom_sites_solution_primary direct
_atom_sites_solution_secondary difmap
_audit_creation_method SHELXL-97
_cell_angle_alpha 63.838(3)
_cell_angle_beta 88.463(4)
_cell_angle_gamma 77.431(4)
_cell_formula_units_Z 2
_cell_length_a 16.952(3)
_cell_length_b 18.808(3)
_cell_length_c 19.068(3)
_cell_measurement_temperature 296(2)
_cell_volume 5309.3(15)
_computing_cell_refinement 'SAINT (Bruker, 1998)'
_computing_data_collection 'SMART (Bruker, 1998)'
_computing_data_reduction 'SAINT (Bruker, 1998)'
_computing_molecular_graphics 'X-Seed (Barbour, 1999)'
_computing_publication_material 'CIFTAB (Sheldrick, 1997)'
_computing_structure_refinement 'SHELXL-97 (Sheldrick, 1997)'
_computing_structure_solution 'SHELXS-97 (Sheldrick, 1990)'
_diffrn_ambient_temperature 296(2)
_diffrn_measured_fraction_theta_full 0.988
_diffrn_measured_fraction_theta_max 0.988
_diffrn_measurement_device_type 'Bruker SMART 1000 CCD diffractometer'
_diffrn_measurement_method 'omega scans'
_diffrn_radiation_monochromator graphite
_diffrn_radiation_source 'fine-focus sealed tube'
_diffrn_radiation_type MoK\a
_diffrn_radiation_wavelength 0.71073
_diffrn_reflns_av_R_equivalents 0.0964
_diffrn_reflns_av_sigmaI/netI 0.2016
_diffrn_reflns_limit_h_max 17
_diffrn_reflns_limit_h_min -18
_diffrn_reflns_limit_k_max 20
_diffrn_reflns_limit_k_min -20
_diffrn_reflns_limit_l_max 21
_diffrn_reflns_limit_l_min -18
_diffrn_reflns_number 24829
_diffrn_reflns_theta_full 23.31
_diffrn_reflns_theta_max 23.31
_diffrn_reflns_theta_min 1.24
_diffrn_standards_decay_% 0.0
_exptl_absorpt_coefficient_mu 0.590
_exptl_absorpt_correction_T_max 0.8763
_exptl_absorpt_correction_T_min 0.8429
_exptl_absorpt_correction_type multi-scan
_exptl_absorpt_process_details SADABS
_exptl_crystal_density_diffrn 1.273
_exptl_crystal_density_method 'not measured'
_exptl_crystal_F_000 2096
_exptl_crystal_size_max 0.30
_exptl_crystal_size_mid 0.25
_exptl_crystal_size_min 0.23
_refine_diff_density_max 0.354
_refine_diff_density_min -0.421
_refine_diff_density_rms 0.057
_refine_ls_extinction_method none
_refine_ls_goodness_of_fit_ref 0.818
_refine_ls_hydrogen_treatment mixed
_refine_ls_matrix_type full
_refine_ls_number_parameters 1069
_refine_ls_number_reflns 15142
_refine_ls_number_restraints 0
_refine_ls_restrained_S_all 0.818
_refine_ls_R_factor_all 0.2290
_refine_ls_R_factor_gt 0.0688
_refine_ls_shift/su_max 0.530
_refine_ls_shift/su_mean 0.011
_refine_ls_structure_factor_coef Fsqd
_refine_ls_weighting_details 'calc w=1/[\s^2^(Fo^2^)+(0.0780P)^2^+0.0000P] where P=(Fo^2^+2Fc^2^)/3'
_refine_ls_weighting_scheme calc
_refine_ls_wR_factor_gt 0.1462
_refine_ls_wR_factor_ref 0.2101
_reflns_number_gt 4196
_reflns_number_total 15142
_reflns_threshold_expression >2sigma(I)
_cod_data_source_file b204422f.txt
_cod_data_source_block compound7
_cod_original_cell_volume 5309.0(15)
_cod_original_sg_symbol_H-M P-1
_cod_database_code 7050938

loop_
_symmetry_equiv_pos_as_xyz
'x, y, z'
'-x, -y, -z'

loop_
_atom_site_label
_atom_site_type_symbol
_atom_site_fract_x
_atom_site_fract_y
_atom_site_fract_z
_atom_site_U_iso_or_equiv
_atom_site_adp_type
_atom_site_occupancy
_atom_site_symmetry_multiplicity
_atom_site_calc_flag
_atom_site_refinement_flags
_atom_site_disorder_assembly
_atom_site_disorder_group
Cl1 Cl 0.38101(15) 0.54281(17) -0.26302(18) 0.1272(10) Uani 1 1 d . . .
Al1 Al 0.49658(17) 0.46118(18) -0.22163(18) 0.0953(10) Uani 1 1 d . . .
Cl2 Cl 0.5877(2) 0.5255(2) -0.2424(3) 0.2057(19) Uani 1 1 d . . .
Al2 Al 0.58423(19) -0.0446(2) 0.24698(18) 0.1030(10) Uani 1 1 d . . .
Cl3 Cl 0.52291(16) 0.38796(18) -0.28120(16) 0.1280(11) Uani 1 1 d . . .
Al3 Al 1.01134(16) 0.03815(18) 0.23021(17) 0.0881(9) Uani 1 1 d . . .
Cl4 Cl 0.49560(18) 0.38431(19) -0.10194(16) 0.1400(12) Uani 1 1 d . . .
Al4 Al 1.00302(19) 0.50772(19) 0.22377(18) 0.0981(10) Uani 1 1 d . . .
Cl5 Cl 0.6914(2) -0.1326(2) 0.2731(2) 0.2051(18) Uani 1 1 d . . .
Cl6 Cl 0.59861(19) 0.0678(2) 0.1590(2) 0.1683(14) Uani 1 1 d . . .
Cl7 Cl 0.5510(2) -0.0228(3) 0.3439(2) 0.1848(16) Uani 1 1 d . . .
Cl8 Cl 0.4887(2) -0.0763(2) 0.2090(2) 0.1833(16) Uani 1 1 d . . .
Cl9 Cl 1.11968(14) -0.05443(16) 0.28199(16) 0.1120(9) Uani 1 1 d . . .
Cl10 Cl 0.99520(17) 0.11693(18) 0.28334(17) 0.1311(11) Uani 1 1 d . . .
Cl11 Cl 0.91155(16) -0.01680(18) 0.2514(2) 0.1498(13) Uani 1 1 d . . .
Cl12 Cl 1.02095(18) 0.10587(18) 0.10982(15) 0.1316(11) Uani 1 1 d . . .
Cl13 Cl 1.0942(2) 0.4027(2) 0.2708(3) 0.227(2) Uani 1 1 d . . .
Cl14 Cl 1.0032(2) 0.5688(3) 0.10188(17) 0.1961(18) Uani 1 1 d . . .
Cl15 Cl 1.01687(16) 0.58633(18) 0.27187(17) 0.1257(10) Uani 1 1 d . . .
Cl16 Cl 0.88864(17) 0.47909(18) 0.25368(17) 0.1273(10) Uani 1 1 d . . .
Cl1A Cl 0.82092(13) 0.27864(16) 0.52108(16) 0.1025(9) Uani 1 1 d . . .
N1A N 0.8537(4) 0.3532(4) 0.6025(4) 0.070(2) Uani 1 1 d . . .
C1A C 0.7996(6) 0.3292(5) 0.5743(5) 0.066(2) Uani 1 1 d . . .
N2A N 0.7259(5) 0.3508(4) 0.5961(4) 0.068(2) Uani 1 1 d . . .
C2A C 0.8113(6) 0.3927(6) 0.6443(5) 0.093(3) Uani 1 1 d . . .
H2A H 0.8340 0.4163 0.6700 0.112 Uiso 1 1 calc R . .
C3A C 0.7330(6) 0.3910(6) 0.6413(5) 0.093(3) Uani 1 1 d . . .
H3A H 0.6917 0.4122 0.6646 0.112 Uiso 1 1 calc R . .
C4A C 0.9392(6) 0.3461(7) 0.5867(7) 0.071(3) Uani 1 1 d . . .
C5A C 0.9561(6) 0.3999(7) 0.5143(7) 0.083(3) Uani 1 1 d . . .
C6A C 1.0368(7) 0.3929(7) 0.4982(6) 0.101(3) Uani 1 1 d . . .
H6A H 1.0513 0.4295 0.4507 0.121 Uiso 1 1 calc R . .
C7A C 1.0959(7) 0.3317(9) 0.5526(9) 0.103(4) Uani 1 1 d . . .
C8A C 1.0752(7) 0.2785(7) 0.6241(8) 0.095(3) Uani 1 1 d . . .
H8A H 1.1158 0.2382 0.6605 0.115 Uiso 1 1 calc R . .
C9A C 0.9959(7) 0.2839(6) 0.6423(6) 0.077(3) Uani 1 1 d . . .
C10A C 0.8937(6) 0.4667(6) 0.4535(5) 0.111(3) Uani 1 1 d . . .
H10A H 0.8701 0.4454 0.4238 0.167 Uiso 1 1 calc R . .
H10B H 0.9189 0.5091 0.4190 0.167 Uiso 1 1 calc R . .
H10C H 0.8522 0.4883 0.4787 0.167 Uiso 1 1 calc R . .
C11A C 1.1845(6) 0.3211(7) 0.5337(7) 0.166(5) Uani 1 1 d . . .
H11A H 1.2131 0.3427 0.5597 0.249 Uiso 1 1 calc R . .
H11B H 1.1874 0.3497 0.4781 0.249 Uiso 1 1 calc R . .
H11C H 1.2086 0.2643 0.5515 0.249 Uiso 1 1 calc R . .
C12A C 0.9715(6) 0.2266(6) 0.7188(6) 0.106(3) Uani 1 1 d . . .
H12A H 0.9498 0.2559 0.7480 0.159 Uiso 1 1 calc R . .
H12B H 1.0180 0.1846 0.7481 0.159 Uiso 1 1 calc R . .
H12C H 0.9311 0.2026 0.7093 0.159 Uiso 1 1 calc R . .
C13A C 0.6504(5) 0.3403(6) 0.5724(6) 0.067(2) Uani 1 1 d . . .
C14A C 0.6090(6) 0.4035(6) 0.5040(6) 0.081(3) Uani 1 1 d . . .
C15A C 0.5361(6) 0.3903(7) 0.4824(6) 0.093(3) Uani 1 1 d . . .
H15A H 0.5064 0.4296 0.4362 0.112 Uiso 1 1 calc R . .
C16A C 0.5073(6) 0.3223(7) 0.5265(7) 0.087(3) Uani 1 1 d . . .
C17A C 0.5521(6) 0.2634(6) 0.5919(6) 0.085(3) Uani 1 1 d . . .
H17A H 0.5334 0.2165 0.6210 0.102 Uiso 1 1 calc R . .
C18A C 0.6255(6) 0.2702(6) 0.6176(6) 0.074(3) Uani 1 1 d . . .
C19A C 0.6394(5) 0.4796(6) 0.4548(5) 0.107(3) Uani 1 1 d . . .
H19A H 0.5964 0.5268 0.4432 0.160 Uiso 1 1 calc R . .
H19B H 0.6568 0.4787 0.4069 0.160 Uiso 1 1 calc R . .
H19C H 0.6841 0.4814 0.4834 0.160 Uiso 1 1 calc R . .
C20A C 0.4278(6) 0.3129(7) 0.5007(7) 0.146(5) Uani 1 1 d . . .
H20A H 0.4221 0.3359 0.4446 0.219 Uiso 1 1 calc R . .
H20B H 0.3836 0.3407 0.5185 0.219 Uiso 1 1 calc R . .
H20C H 0.4274 0.2562 0.5228 0.219 Uiso 1 1 calc R . .
C21A C 0.6735(6) 0.2023(6) 0.6922(5) 0.120(4) Uani 1 1 d . . .
H21A H 0.7163 0.1688 0.6787 0.181 Uiso 1 1 calc R . .
H21B H 0.6382 0.1698 0.7245 0.181 Uiso 1 1 calc R . .
H21C H 0.6964 0.2257 0.7203 0.181 Uiso 1 1 calc R . .
Cl1B Cl 0.66581(13) 0.24082(15) 0.43289(15) 0.0955(8) Uani 1 1 d . . .
N1B N 0.6414(5) 0.1610(4) 0.3530(4) 0.076(2) Uani 1 1 d . . .
C1B C 0.6929(6) 0.1822(5) 0.3871(5) 0.066(2) Uani 1 1 d . . .
N2B N 0.7693(5) 0.1534(4) 0.3772(4) 0.070(2) Uani 1 1 d . . .
C2B C 0.6880(7) 0.1146(6) 0.3203(6) 0.100(3) Uani 1 1 d . . .
H2B H 0.6684 0.0910 0.2926 0.120 Uiso 1 1 calc R . .
C3B C 0.7653(6) 0.1102(6) 0.3354(6) 0.092(3) Uani 1 1 d . . .
H3B H 0.8095 0.0825 0.3203 0.111 Uiso 1 1 calc R . .
C4B C 0.5549(6) 0.1791(7) 0.3549(7) 0.076(3) Uani 1 1 d . . .
C5B C 0.5225(7) 0.1351(6) 0.4218(7) 0.082(3) Uani 1 1 d . . .
C6B C 0.4387(7) 0.1527(7) 0.4225(7) 0.105(4) Uani 1 1 d . . .
H6B H 0.4143 0.1225 0.4667 0.126 Uiso 1 1 calc R . .
C7B C 0.3917(7) 0.2144(9) 0.3583(9) 0.108(4) Uani 1 1 d . . .
C8B C 0.4262(8) 0.2571(7) 0.2919(8) 0.112(4) Uani 1 1 d . . .
H8B H 0.3934 0.2975 0.2481 0.134 Uiso 1 1 calc R . .
C9B C 0.5096(8) 0.2409(7) 0.2887(7) 0.092(3) Uani 1 1 d . . .
C10B C 0.5752(6) 0.0678(6) 0.4909(6) 0.120(4) Uani 1 1 d . . .
H10D H 0.6180 0.0385 0.4731 0.179 Uiso 1 1 calc R . .
H10E H 0.5434 0.0314 0.5241 0.179 Uiso 1 1 calc R . .
H10F H 0.5982 0.0903 0.5197 0.179 Uiso 1 1 calc R . .
C11B C 0.2984(6) 0.2348(7) 0.3601(7) 0.154(5) Uani 1 1 d . . .
H11D H 0.2819 0.2821 0.3690 0.231 Uiso 1 1 calc R . .
H11E H 0.2821 0.1896 0.4016 0.231 Uiso 1 1 calc R . .
H11F H 0.2734 0.2453 0.3109 0.231 Uiso 1 1 calc R . .
C12B C 0.5495(7) 0.2886(7) 0.2165(6) 0.137(4) Uani 1 1 d . . .
H12D H 0.5730 0.2541 0.1928 0.205 Uiso 1 1 calc R . .
H12E H 0.5912 0.3080 0.2310 0.205 Uiso 1 1 calc R . .
H12F H 0.5097 0.3340 0.1798 0.205 Uiso 1 1 calc R . .
C13B C 0.8413(5) 0.1628(6) 0.4054(6) 0.065(2) Uani 1 1 d . . .
C14B C 0.8804(6) 0.1017(7) 0.4764(7) 0.082(3) Uani 1 1 d . . .
C15B C 0.9528(7) 0.1102(7) 0.5023(6) 0.092(3) Uani 1 1 d . . .
H15B H 0.9799 0.0702 0.5496 0.110 Uiso 1 1 calc R . .
C16B C 0.9844(6) 0.1764(8) 0.4592(8) 0.093(3) Uani 1 1 d . . .
C17B C 0.9425(7) 0.2360(6) 0.3889(7) 0.086(3) Uani 1 1 d . . .
H17B H 0.9639 0.2809 0.3595 0.104 Uiso 1 1 calc R . .
C18B C 0.8692(6) 0.2314(6) 0.3601(6) 0.078(3) Uani 1 1 d . . .
C19B C 0.8478(6) 0.0281(6) 0.5268(6) 0.118(4) Uani 1 1 d . . .
H19D H 0.8124 0.0399 0.5624 0.177 Uiso 1 1 calc R . .
H19E H 0.8920 -0.0170 0.5561 0.177 Uiso 1 1 calc R . .
H19F H 0.8181 0.0145 0.4941 0.177 Uiso 1 1 calc R . .
C20B C 1.0647(6) 0.1851(6) 0.4863(7) 0.142(5) Uani 1 1 d . . .
H20D H 1.1067 0.1741 0.4553 0.213 Uiso 1 1 calc R . .
H20E H 1.0787 0.1471 0.5405 0.213 Uiso 1 1 calc R . .
H20F H 1.0588 0.2395 0.4802 0.213 Uiso 1 1 calc R . .
C21B C 0.8277(6) 0.2949(6) 0.2833(5) 0.110(3) Uani 1 1 d . . .
H21D H 0.8083 0.2694 0.2555 0.166 Uiso 1 1 calc R . .
H21E H 0.8652 0.3259 0.2530 0.166 Uiso 1 1 calc R . .
H21F H 0.7827 0.3305 0.2918 0.166 Uiso 1 1 calc R . .
Cl1C Cl 0.25033(17) 0.42970(15) 0.12152(14) 0.1123(9) Uani 1 1 d . . .
N1C N 0.2586(4) 0.3506(5) 0.0323(5) 0.076(2) Uani 1 1 d . . .
C1C C 0.2534(5) 0.4206(7) 0.0374(6) 0.072(3) Uani 1 1 d . . .
N2C N 0.2498(4) 0.4814(5) -0.0320(5) 0.070(2) Uani 1 1 d . . .
C2C C 0.2590(6) 0.3675(7) -0.0455(6) 0.100(3) Uani 1 1 d . . .
H2C H 0.2633 0.3305 -0.0661 0.121 Uiso 1 1 calc R . .
C3C C 0.2518(5) 0.4491(7) -0.0863(6) 0.088(3) Uani 1 1 d . . .
H3C H 0.2488 0.4785 -0.1405 0.105 Uiso 1 1 calc R . .
C4C C 0.2682(7) 0.2708(6) 0.0993(6) 0.078(3) Uani 1 1 d . . .
C5C C 0.2016(6) 0.2467(7) 0.1359(7) 0.088(3) Uani 1 1 d . . .
C6C C 0.2173(7) 0.1718(8) 0.2006(7) 0.094(3) Uani 1 1 d . . .
H6C H 0.1735 0.1538 0.2275 0.113 Uiso 1 1 calc R . .
C7C C 0.2920(8) 0.1229(7) 0.2276(6) 0.090(3) Uani 1 1 d . . .
C8C C 0.3562(6) 0.1509(7) 0.1873(7) 0.095(3) Uani 1 1 d . . .
H8C H 0.4083 0.1187 0.2052 0.114 Uiso 1 1 calc R . .
C9C C 0.3465(6) 0.2241(7) 0.1223(6) 0.084(3) Uani 1 1 d . . .
C10C C 0.1168(5) 0.2973(6) 0.1106(6) 0.132(4) Uani 1 1 d . . .
H10G H 0.0794 0.2662 0.1408 0.198 Uiso 1 1 calc R . .
H10H H 0.1052 0.3134 0.0560 0.198 Uiso 1 1 calc R . .
H10I H 0.1115 0.3449 0.1188 0.198 Uiso 1 1 calc R . .
C11C C 0.3072(6) 0.0420(6) 0.2988(6) 0.128(4) Uani 1 1 d . . .
H11G H 0.3145 0.0496 0.3446 0.191 Uiso 1 1 calc R . .
H11H H 0.3552 0.0069 0.2940 0.191 Uiso 1 1 calc R . .
H11I H 0.2618 0.0180 0.3033 0.191 Uiso 1 1 calc R . .
C12C C 0.4194(5) 0.2528(5) 0.0792(6) 0.114(4) Uani 1 1 d . . .
H12G H 0.4681 0.2120 0.1045 0.171 Uiso 1 1 calc R . .
H12H H 0.4230 0.3026 0.0803 0.171 Uiso 1 1 calc R . .
H12I H 0.4129 0.2620 0.0258 0.171 Uiso 1 1 calc R . .
C13C C 0.2442(6) 0.5663(6) -0.0493(4) 0.065(2) Uani 1 1 d . . .
C14C C 0.3142(5) 0.5900(6) -0.0427(5) 0.074(3) Uani 1 1 d . . .
C15C C 0.3055(5) 0.6698(6) -0.0587(5) 0.077(3) Uani 1 1 d . . .
H15C H 0.3517 0.6874 -0.0546 0.093 Uiso 1 1 calc R . .
C16C C 0.2319(7) 0.7256(6) -0.0804(5) 0.079(3) Uani 1 1 d . . .
C17C C 0.1640(6) 0.6991(7) -0.0856(5) 0.084(3) Uani 1 1 d . . .
H17C H 0.1138 0.7357 -0.0989 0.101 Uiso 1 1 calc R . .
C18C C 0.1681(5) 0.6188(6) -0.0715(5) 0.069(3) Uani 1 1 d . . .
C19C C 0.3955(5) 0.5310(6) -0.0184(6) 0.122(4) Uani 1 1 d . . .
H19G H 0.4134 0.5185 -0.0607 0.182 Uiso 1 1 calc R . .
H19H H 0.3911 0.4819 0.0266 0.182 Uiso 1 1 calc R . .
H19I H 0.4340 0.5549 -0.0055 0.182 Uiso 1 1 calc R . .
C20C C 0.2258(6) 0.8148(6) -0.0987(5) 0.111(3) Uani 1 1 d . . .
H20G H 0.2384 0.8442 -0.1518 0.166 Uiso 1 1 calc R . .
H20H H 0.2634 0.8173 -0.0636 0.166 Uiso 1 1 calc R . .
H20I H 0.1717 0.8387 -0.0922 0.166 Uiso 1 1 calc R . .
C21C C 0.0937(5) 0.5912(6) -0.0792(6) 0.112(4) Uani 1 1 d . . .
H21G H 0.0957 0.5802 -0.1239 0.167 Uiso 1 1 calc R . .
H21H H 0.0464 0.6332 -0.0859 0.167 Uiso 1 1 calc R . .
H21I H 0.0912 0.5427 -0.0327 0.167 Uiso 1 1 calc R . .
Cl1D Cl 0.7761(2) -0.00626(17) 0.08784(16) 0.1378(12) Uani 1 1 d . . .
N1D N 0.7509(4) -0.0776(5) -0.0006(5) 0.070(2) Uani 1 1 d . . .
C1D C 0.7604(5) -0.0120(7) 0.0046(6) 0.070(3) Uani 1 1 d . . .
N2D N 0.7651(4) 0.0460(5) -0.0657(5) 0.0623(19) Uani 1 1 d . . .
C2D C 0.7483(5) -0.0598(7) -0.0781(6) 0.083(3) Uani 1 1 d . . .
H2D H 0.7422 -0.0946 -0.0993 0.100 Uiso 1 1 calc R . .
C3D C 0.7559(5) 0.0155(7) -0.1173(5) 0.080(3) Uani 1 1 d . . .
H3D H 0.7552 0.0437 -0.1715 0.096 Uiso 1 1 calc R . .
C4D C 0.7407(6) -0.1515(6) 0.0652(5) 0.066(2) Uani 1 1 d . . .
C5D C 0.6607(6) -0.1597(6) 0.0803(6) 0.084(3) Uani 1 1 d . . .
C6D C 0.6530(6) -0.2294(7) 0.1451(7) 0.096(3) Uani 1 1 d . . .
H6D H 0.6012 -0.2374 0.1573 0.115 Uiso 1 1 calc R . .
C7D C 0.7188(8) -0.2884(7) 0.1930(6) 0.093(3) Uani 1 1 d . . .
C8D C 0.7947(6) -0.2769(6) 0.1754(6) 0.092(3) Uani 1 1 d . . .
H8D H 0.8388 -0.3153 0.2083 0.111 Uiso 1 1 calc R . .
C9D C 0.8091(5) -0.2096(6) 0.1097(6) 0.074(3) Uani 1 1 d . . .
C10D C 0.5885(5) -0.0956(6) 0.0287(6) 0.118(4) Uani 1 1 d . . .
H10J H 0.5969 -0.0425 0.0155 0.178 Uiso 1 1 calc R . .
H10K H 0.5404 -0.1026 0.0562 0.178 Uiso 1 1 calc R . .
H10L H 0.5824 -0.1011 -0.0185 0.178 Uiso 1 1 calc R . .
C11D C 0.7058(6) -0.3608(6) 0.2669(6) 0.129(4) Uani 1 1 d . . .
H11J H 0.6615 -0.3431 0.2923 0.194 Uiso 1 1 calc R . .
H11K H 0.7541 -0.3841 0.3018 0.194 Uiso 1 1 calc R . .
H11L H 0.6934 -0.4008 0.2534 0.194 Uiso 1 1 calc R . .
C12D C 0.8938(5) -0.1983(6) 0.0908(6) 0.116(4) Uani 1 1 d . . .
H12J H 0.9000 -0.1851 0.0365 0.174 Uiso 1 1 calc R . .
H12K H 0.9324 -0.2478 0.1229 0.174 Uiso 1 1 calc R . .
H12L H 0.9031 -0.1550 0.1009 0.174 Uiso 1 1 calc R . .
C13D C 0.7716(6) 0.1287(5) -0.0848(4) 0.062(2) Uani 1 1 d . . .
C14D C 0.8476(5) 0.1448(6) -0.0869(5) 0.071(3) Uani 1 1 d . . .
C15D C 0.8506(5) 0.2230(6) -0.1051(5) 0.074(3) Uani 1 1 d . . .
H15D H 0.9011 0.2356 -0.1085 0.089 Uiso 1 1 calc R . .
C16D C 0.7823(6) 0.2842(6) -0.1186(5) 0.072(2) Uani 1 1 d . . .
C17D C 0.7075(6) 0.2650(6) -0.1155(5) 0.077(3) Uani 1 1 d . . .
H17D H 0.6606 0.3057 -0.1257 0.092 Uiso 1 1 calc R . .
C18D C 0.7007(5) 0.1872(6) -0.0975(5) 0.073(3) Uani 1 1 d . . .
C19D C 0.9245(5) 0.0798(5) -0.0708(5) 0.102(3) Uani 1 1 d . . .
H19J H 0.9163 0.0286 -0.0319 0.153 Uiso 1 1 calc R . .
H19K H 0.9678 0.0940 -0.0520 0.153 Uiso 1 1 calc R . .
H19L H 0.9382 0.0757 -0.1182 0.153 Uiso 1 1 calc R . .
C20D C 0.7882(5) 0.3698(5) -0.1380(5) 0.090(3) Uani 1 1 d . . .
H20J H 0.7580 0.4071 -0.1871 0.136 Uiso 1 1 calc R . .
H20K H 0.8440 0.3730 -0.1418 0.136 Uiso 1 1 calc R . .
H20L H 0.7665 0.3836 -0.0974 0.136 Uiso 1 1 calc R . .
C21D C 0.6170(5) 0.1678(5) -0.0897(5) 0.097(3) Uani 1 1 d . . .
H21J H 0.6056 0.1537 -0.1304 0.145 Uiso 1 1 calc R . .
H21K H 0.5768 0.2145 -0.0942 0.145 Uiso 1 1 calc R . .
H21L H 0.6161 0.1229 -0.0395 0.145 Uiso 1 1 calc R . .

loop_
_atom_site_aniso_label
_atom_site_aniso_U_11
_atom_site_aniso_U_22
_atom_site_aniso_U_33
_atom_site_aniso_U_23
_atom_site_aniso_U_13
_atom_site_aniso_U_12
Cl1 0.102(2) 0.103(2) 0.145(3) -0.045(2) -0.0137(18) 0.0175(16)
Al1 0.087(2) 0.089(2) 0.092(2) -0.033(2) -0.0032(18) 0.0002(17)
Cl2 0.124(3) 0.139(3) 0.325(6) -0.069(4) -0.017(3) -0.044(2)
Al2 0.116(3) 0.109(3) 0.096(3) -0.051(2) 0.024(2) -0.040(2)
Cl3 0.116(2) 0.151(3) 0.107(2) -0.072(2) -0.0068(18) 0.0213(19)
Al3 0.085(2) 0.084(2) 0.090(2) -0.0425(19) 0.0094(17) -0.0009(16)
Cl4 0.145(3) 0.149(3) 0.092(2) -0.049(2) 0.0155(19) 0.022(2)
Al4 0.116(2) 0.107(3) 0.081(2) -0.048(2) 0.0140(19) -0.035(2)
Cl5 0.202(4) 0.173(4) 0.178(4) -0.063(3) -0.021(3) 0.047(3)
Cl6 0.145(3) 0.128(3) 0.191(4) -0.034(3) 0.046(3) -0.036(2)
Cl7 0.182(3) 0.296(5) 0.160(3) -0.160(4) 0.065(3) -0.094(3)
Cl8 0.202(4) 0.239(4) 0.181(4) -0.122(3) 0.043(3) -0.133(3)
Cl9 0.0902(18) 0.109(2) 0.114(2) -0.0428(19) 0.0005(16) 0.0066(15)
Cl10 0.147(2) 0.138(3) 0.129(3) -0.093(2) 0.016(2) -0.002(2)
Cl11 0.100(2) 0.101(2) 0.227(4) -0.059(3) 0.004(2) -0.0135(17)
Cl12 0.152(3) 0.131(3) 0.081(2) -0.0411(19) 0.0143(18) 0.013(2)
Cl13 0.199(4) 0.171(4) 0.238(5) -0.067(4) 0.051(3) 0.043(3)
Cl14 0.258(4) 0.284(5) 0.078(2) -0.067(3) 0.032(3) -0.156(4)
Cl15 0.123(2) 0.160(3) 0.141(3) -0.095(2) 0.0048(19) -0.061(2)
Cl16 0.141(2) 0.150(3) 0.122(2) -0.069(2) 0.014(2) -0.076(2)
Cl1A 0.0865(17) 0.145(2) 0.132(2) -0.110(2) 0.0184(16) -0.0319(16)
N1A 0.073(5) 0.089(6) 0.065(5) -0.050(5) -0.004(4) -0.017(4)
C1A 0.080(7) 0.076(7) 0.059(6) -0.042(5) 0.006(5) -0.024(5)
N2A 0.077(6) 0.087(6) 0.059(5) -0.049(4) 0.014(4) -0.021(4)
C2A 0.088(7) 0.134(9) 0.100(8) -0.087(8) 0.014(7) -0.033(7)
C3A 0.079(7) 0.123(9) 0.102(8) -0.073(7) 0.002(6) -0.020(6)
C4A 0.062(7) 0.097(9) 0.073(8) -0.054(7) 0.010(6) -0.020(6)
C5A 0.068(7) 0.115(10) 0.082(9) -0.054(8) 0.007(7) -0.033(7)
C6A 0.098(9) 0.121(11) 0.096(9) -0.052(8) 0.011(8) -0.044(8)
C7A 0.068(8) 0.135(12) 0.129(12) -0.079(10) 0.022(9) -0.026(8)
C8A 0.074(8) 0.105(10) 0.129(11) -0.077(9) -0.007(8) -0.005(7)
C9A 0.073(7) 0.076(8) 0.090(9) -0.046(7) 0.000(7) -0.015(6)
C10A 0.107(8) 0.142(10) 0.078(7) -0.032(7) 0.004(7) -0.050(8)
C11A 0.079(8) 0.201(14) 0.253(16) -0.139(13) 0.042(9) -0.020(8)
C12A 0.130(9) 0.091(9) 0.096(9) -0.042(7) -0.006(7) -0.021(7)
C13A 0.060(6) 0.075(8) 0.069(7) -0.036(6) 0.004(6) -0.011(6)
C14A 0.086(7) 0.083(9) 0.073(7) -0.031(7) -0.006(6) -0.023(6)
C15A 0.092(8) 0.095(9) 0.082(8) -0.035(7) -0.017(6) -0.007(7)
C16A 0.078(8) 0.085(9) 0.107(10) -0.052(8) 0.008(7) -0.018(7)
C17A 0.079(7) 0.084(9) 0.091(8) -0.037(7) 0.022(6) -0.027(6)
C18A 0.076(7) 0.065(8) 0.074(7) -0.025(6) 0.012(6) -0.019(6)
C19A 0.111(8) 0.088(8) 0.095(8) -0.015(7) -0.022(6) -0.026(7)
C20A 0.092(8) 0.186(13) 0.190(13) -0.102(11) -0.003(8) -0.051(8)
C21A 0.121(8) 0.103(9) 0.086(8) 0.001(7) -0.011(7) -0.018(7)
Cl1B 0.0882(17) 0.114(2) 0.114(2) -0.0819(19) 0.0015(15) -0.0123(15)
N1B 0.092(6) 0.082(6) 0.075(6) -0.049(5) 0.015(5) -0.036(5)
C1B 0.082(7) 0.069(7) 0.061(6) -0.039(5) 0.013(5) -0.027(6)
N2B 0.074(6) 0.084(6) 0.069(5) -0.044(5) 0.010(4) -0.030(5)
C2B 0.113(9) 0.123(10) 0.114(9) -0.085(8) 0.024(8) -0.057(8)
C3B 0.096(8) 0.104(9) 0.114(9) -0.076(7) 0.030(7) -0.036(7)
C4B 0.071(7) 0.088(9) 0.080(8) -0.049(7) -0.007(7) -0.008(7)
C5B 0.089(9) 0.087(9) 0.080(9) -0.043(7) 0.001(7) -0.026(7)
C6B 0.088(9) 0.128(11) 0.117(11) -0.069(9) 0.017(8) -0.030(8)
C7B 0.096(10) 0.118(12) 0.123(12) -0.075(10) -0.003(9) -0.003(8)
C8B 0.103(10) 0.128(11) 0.093(10) -0.044(9) -0.019(8) -0.012(8)
C9B 0.097(9) 0.096(9) 0.087(9) -0.045(8) -0.002(8) -0.024(7)
C10B 0.114(8) 0.112(10) 0.091(8) -0.008(8) 0.005(7) -0.028(7)
C11B 0.081(8) 0.199(13) 0.197(13) -0.118(11) -0.021(8) 0.009(8)
C12B 0.146(10) 0.147(11) 0.080(8) -0.023(8) -0.007(8) -0.021(8)
C13B 0.067(7) 0.074(8) 0.066(7) -0.041(6) 0.013(6) -0.019(6)
C14B 0.076(7) 0.094(9) 0.081(8) -0.042(8) 0.017(7) -0.024(7)
C15B 0.095(9) 0.098(10) 0.072(8) -0.036(7) 0.004(7) -0.007(7)
C16B 0.083(8) 0.100(10) 0.115(10) -0.066(9) 0.014(8) -0.018(8)
C17B 0.098(8) 0.081(9) 0.096(9) -0.053(8) 0.035(7) -0.028(7)
C18B 0.086(8) 0.085(9) 0.092(9) -0.059(8) 0.020(7) -0.031(7)
C19B 0.121(9) 0.100(9) 0.106(9) -0.019(7) 0.012(7) -0.032(7)
C20B 0.094(8) 0.152(11) 0.222(14) -0.127(11) -0.025(8) -0.010(7)
C21B 0.159(10) 0.086(8) 0.070(7) -0.021(7) -0.001(7) -0.028(7)
Cl1C 0.175(3) 0.086(2) 0.0654(17) -0.0367(16) -0.0067(17) -0.0013(18)
N1C 0.083(5) 0.074(7) 0.077(7) -0.045(6) -0.005(5) -0.002(5)
C1C 0.071(6) 0.085(9) 0.055(7) -0.033(7) -0.006(5) -0.001(6)
N2C 0.081(5) 0.067(6) 0.055(5) -0.024(5) -0.005(4) -0.011(4)
C2C 0.109(8) 0.110(10) 0.059(8) -0.032(7) -0.017(6) 0.011(7)
C3C 0.102(7) 0.111(9) 0.055(7) -0.048(7) -0.007(6) -0.006(7)
C4C 0.079(8) 0.071(8) 0.073(8) -0.028(7) -0.007(7) -0.002(7)
C5C 0.072(8) 0.086(9) 0.102(9) -0.045(8) -0.003(7) 0.000(7)
C6C 0.082(8) 0.105(10) 0.103(9) -0.053(8) 0.014(7) -0.026(7)
C7C 0.098(9) 0.082(9) 0.076(8) -0.024(7) 0.000(7) -0.021(8)
C8C 0.082(8) 0.085(9) 0.102(9) -0.028(8) -0.016(7) -0.015(7)
C9C 0.082(8) 0.084(9) 0.078(8) -0.030(7) 0.003(7) -0.019(7)
C10C 0.086(8) 0.136(10) 0.137(10) -0.040(9) -0.002(7) 0.002(7)
C11C 0.154(10) 0.094(9) 0.101(9) -0.011(8) -0.004(8) -0.030(8)
C12C 0.083(7) 0.089(8) 0.128(9) -0.017(7) 0.005(7) -0.007(6)
C13C 0.076(7) 0.062(7) 0.046(6) -0.020(5) 0.000(5) -0.001(6)
C14C 0.061(6) 0.069(8) 0.090(7) -0.040(6) -0.002(5) 0.001(6)
C15C 0.072(7) 0.078(8) 0.073(7) -0.029(6) 0.011(5) -0.013(6)
C16C 0.097(8) 0.074(8) 0.053(6) -0.025(6) 0.002(6) 0.002(7)
C17C 0.085(8) 0.085(9) 0.056(6) -0.028(6) -0.008(6) 0.024(6)
C18C 0.067(6) 0.081(8) 0.054(6) -0.035(6) -0.004(5) 0.002(6)
C19C 0.062(6) 0.113(9) 0.186(11) -0.077(9) -0.023(7) 0.012(6)
C20C 0.150(9) 0.082(9) 0.087(8) -0.034(7) -0.018(7) -0.003(7)
C21C 0.065(6) 0.136(10) 0.147(10) -0.080(8) 0.000(6) -0.013(6)
Cl1D 0.229(3) 0.109(2) 0.086(2) -0.0453(19) 0.026(2) -0.056(2)
N1D 0.075(5) 0.066(6) 0.073(6) -0.031(5) 0.010(5) -0.020(4)
C1D 0.080(6) 0.083(8) 0.054(7) -0.036(7) 0.011(5) -0.021(6)
N2D 0.063(5) 0.065(6) 0.052(5) -0.023(5) 0.002(4) -0.008(4)
C2D 0.105(7) 0.080(9) 0.058(7) -0.030(7) 0.000(6) -0.007(6)
C3D 0.102(7) 0.076(8) 0.053(7) -0.021(7) -0.004(6) -0.021(6)
C4D 0.068(7) 0.063(7) 0.071(7) -0.034(6) 0.015(6) -0.016(6)
C5D 0.083(8) 0.073(8) 0.089(8) -0.029(7) 0.012(7) -0.022(6)
C6D 0.082(8) 0.092(10) 0.119(10) -0.048(8) 0.024(8) -0.028(7)
C7D 0.103(9) 0.091(9) 0.087(9) -0.036(8) 0.034(8) -0.038(8)
C8D 0.085(8) 0.071(8) 0.093(9) -0.013(7) 0.005(7) -0.016(6)
C9D 0.062(6) 0.082(8) 0.076(7) -0.032(6) 0.007(6) -0.022(6)
C10D 0.067(6) 0.114(9) 0.132(9) -0.027(8) 0.003(7) 0.000(6)
C11D 0.159(10) 0.108(10) 0.102(9) -0.021(8) 0.038(8) -0.054(8)
C12D 0.079(7) 0.111(9) 0.124(9) -0.015(7) 0.008(7) -0.038(6)
C13D 0.075(7) 0.052(7) 0.052(6) -0.021(5) 0.002(5) -0.003(5)
C14D 0.061(6) 0.069(8) 0.076(7) -0.029(6) 0.006(5) -0.009(6)
C15D 0.062(6) 0.078(8) 0.075(7) -0.026(6) 0.007(5) -0.016(6)
C16D 0.084(7) 0.067(7) 0.065(6) -0.029(6) -0.004(6) -0.016(6)
C17D 0.076(7) 0.069(8) 0.087(7) -0.038(6) 0.000(6) -0.011(6)
C18D 0.065(7) 0.083(8) 0.074(7) -0.039(6) 0.009(5) -0.017(6)
C19D 0.067(6) 0.082(8) 0.142(10) -0.044(7) 0.002(6) 0.003(5)
C20D 0.110(8) 0.073(8) 0.083(7) -0.029(6) 0.019(6) -0.025(6)
C21D 0.076(7) 0.094(8) 0.125(9) -0.055(7) 0.001(6) -0.013(6)

loop_
_atom_type_symbol
_atom_type_description
_atom_type_scat_dispersion_real
_atom_type_scat_dispersion_imag
_atom_type_scat_source
C C 0.0033 0.0016 'International Tables Vol C Tables 4.2.6.8 and 6.1.1.4'
H H 0.0000 0.0000 'International Tables Vol C Tables 4.2.6.8 and 6.1.1.4'
N N 0.0061 0.0033 'International Tables Vol C Tables 4.2.6.8 and 6.1.1.4'
Al Al 0.0645 0.0514 'International Tables Vol C Tables 4.2.6.8 and 6.1.1.4'
Cl Cl 0.1484 0.1585 'International Tables Vol C Tables 4.2.6.8 and 6.1.1.4'

loop_
_geom_angle_atom_site_label_1
_geom_angle_atom_site_label_2
_geom_angle_atom_site_label_3
_geom_angle
_geom_angle_site_symmetry_1
_geom_angle_site_symmetry_3
_geom_angle_publ_flag
Cl2 Al1 Cl4 111.5(2) . . ?
Cl2 Al1 Cl3 106.98(19) . . ?
Cl4 Al1 Cl3 108.11(17) . . ?
Cl2 Al1 Cl1 110.51(19) . . ?
Cl4 Al1 Cl1 108.96(17) . . ?
Cl3 Al1 Cl1 110.78(17) . . ?
Cl5 Al2 Cl8 112.0(2) . . ?
Cl5 Al2 Cl7 111.5(2) . . ?
Cl8 Al2 Cl7 108.99(19) . . ?
Cl5 Al2 Cl6 110.6(2) . . ?
Cl8 Al2 Cl6 108.3(2) . . ?
Cl7 Al2 Cl6 105.1(2) . . ?
Cl12 Al3 Cl10 108.68(18) . . ?
Cl12 Al3 Cl11 111.82(19) . . ?
Cl10 Al3 Cl11 108.23(16) . . ?
Cl12 Al3 Cl9 109.92(15) . . ?
Cl10 Al3 Cl9 109.16(17) . . ?
Cl11 Al3 Cl9 108.97(17) . . ?
Cl13 Al4 Cl14 111.5(2) . . ?
Cl13 Al4 Cl15 110.2(2) . . ?
Cl14 Al4 Cl15 109.1(2) . . ?
Cl13 Al4 Cl16 110.0(2) . . ?
Cl14 Al4 Cl16 109.42(19) . . ?
Cl15 Al4 Cl16 106.50(16) . . ?
C1A N1A C2A 106.4(7) . . ?
C1A N1A C4A 126.3(7) . . ?
C2A N1A C4A 127.1(7) . . ?
N1A C1A N2A 110.1(7) . . ?
N1A C1A Cl1A 124.5(7) . . ?
N2A C1A Cl1A 125.4(7) . . ?
C1A N2A C3A 108.2(7) . . ?
C1A N2A C13A 126.4(7) . . ?
C3A N2A C13A 125.2(8) . . ?
C3A C2A N1A 109.3(8) . . ?
C2A C3A N2A 106.0(8) . . ?
C9A C4A C5A 124.7(10) . . ?
C9A C4A N1A 118.5(10) . . ?
C5A C4A N1A 116.6(10) . . ?
C4A C5A C6A 117.1(11) . . ?
C4A C5A C10A 124.4(10) . . ?
C6A C5A C10A 118.5(11) . . ?
C7A C6A C5A 120.0(11) . . ?
C6A C7A C8A 120.4(11) . . ?
C6A C7A C11A 120.3(13) . . ?
C8A C7A C11A 119.3(13) . . ?
C9A C8A C7A 121.2(11) . . ?
C8A C9A C4A 116.4(10) . . ?
C8A C9A C12A 122.5(11) . . ?
C4A C9A C12A 121.0(10) . . ?
C18A C13A C14A 125.1(9) . . ?
C18A C13A N2A 118.9(9) . . ?
C14A C13A N2A 116.0(9) . . ?
C13A C14A C15A 114.2(9) . . ?
C13A C14A C19A 123.5(9) . . ?
C15A C14A C19A 122.3(10) . . ?
C16A C15A C14A 123.2(10) . . ?
C17A C16A C15A 118.6(10) . . ?
C17A C16A C20A 121.0(11) . . ?
C15A C16A C20A 120.4(12) . . ?
C16A C17A C18A 122.6(10) . . ?
C13A C18A C17A 116.4(9) . . ?
C13A C18A C21A 123.0(10) . . ?
C17A C18A C21A 120.6(10) . . ?
C1B N1B C2B 106.5(8) . . ?
C1B N1B C4B 125.6(8) . . ?
C2B N1B C4B 127.8(8) . . ?
N1B C1B N2B 110.9(7) . . ?
N1B C1B Cl1B 124.5(8) . . ?
N2B C1B Cl1B 124.5(8) . . ?
C1B N2B C3B 106.3(7) . . ?
C1B N2B C13B 127.6(8) . . ?
C3B N2B C13B 126.1(8) . . ?
C3B C2B N1B 107.7(8) . . ?
C2B C3B N2B 108.6(8) . . ?
C5B C4B C9B 123.9(10) . . ?
C5B C4B N1B 118.2(11) . . ?
C9B C4B N1B 117.9(12) . . ?
C4B C5B C6B 117.6(11) . . ?
C4B C5B C10B 121.0(10) . . ?
C6B C5B C10B 121.4(12) . . ?
C7B C6B C5B 120.2(12) . . ?
C8B C7B C6B 120.6(12) . . ?
C8B C7B C11B 119.4(14) . . ?
C6B C7B C11B 120.0(14) . . ?
C7B C8B C9B 120.8(12) . . ?
C4B C9B C8B 116.8(11) . . ?
C4B C9B C12B 121.3(11) . . ?
C8B C9B C12B 121.9(12) . . ?
C18B C13B C14B 123.6(10) . . ?
C18B C13B N2B 118.0(10) . . ?
C14B C13B N2B 118.4(10) . . ?
C13B C14B C15B 117.9(10) . . ?
C13B C14B C19B 123.1(10) . . ?
C15B C14B C19B 119.0(11) . . ?
C16B C15B C14B 121.2(11) . . ?
C15B C16B C17B 118.4(11) . . ?
C15B C16B C20B 121.5(13) . . ?
C17B C16B C20B 120.1(12) . . ?
C16B C17B C18B 123.1(10) . . ?
C13B C18B C17B 115.7(10) . . ?
C13B C18B C21B 122.7(10) . . ?
C17B C18B C21B 121.4(10) . . ?
C1C N1C C2C 108.1(9) . . ?
C1C N1C C4C 124.6(9) . . ?
C2C N1C C4C 127.1(9) . . ?
N2C C1C N1C 110.9(8) . . ?
N2C C1C Cl1C 124.1(9) . . ?
N1C C1C Cl1C 125.0(9) . . ?
C1C N2C C3C 106.5(8) . . ?
C1C N2C C13C 126.2(8) . . ?
C3C N2C C13C 127.2(9) . . ?
C3C C2C N1C 106.4(9) . . ?
C2C C3C N2C 108.1(9) . . ?
C5C C4C C9C 124.0(10) . . ?
C5C C4C N1C 119.7(10) . . ?
C9C C4C N1C 116.3(10) . . ?
C4C C5C C6C 115.3(9) . . ?
C4C C5C C10C 123.9(11) . . ?
C6C C5C C10C 120.8(11) . . ?
C7C C6C C5C 124.4(11) . . ?
C6C C7C C8C 117.0(11) . . ?
C6C C7C C11C 123.1(12) . . ?
C8C C7C C11C 119.8(11) . . ?
C9C C8C C7C 122.7(10) . . ?
C8C C9C C4C 116.5(10) . . ?
C8C C9C C12C 121.0(10) . . ?
C4C C9C C12C 122.4(10) . . ?
C14C C13C C18C 123.5(9) . . ?
C14C C13C N2C 118.8(8) . . ?
C18C C13C N2C 117.7(9) . . ?
C15C C14C C13C 116.5(8) . . ?
C15C C14C C19C 121.7(9) . . ?
C13C C14C C19C 121.8(9) . . ?
C14C C15C C16C 123.4(9) . . ?
C17C C16C C15C 118.0(10) . . ?
C17C C16C C20C 120.7(9) . . ?
C15C C16C C20C 121.3(10) . . ?
C16C C17C C18C 121.9(9) . . ?
C13C C18C C17C 116.6(9) . . ?
C13C C18C C21C 122.0(9) . . ?
C17C C18C C21C 121.4(9) . . ?
C1D N1D C2D 107.3(8) . . ?
C1D N1D C4D 124.6(9) . . ?
C2D N1D C4D 128.0(9) . . ?
N2D C1D N1D 110.1(8) . . ?
N2D C1D Cl1D 124.1(9) . . ?
N1D C1D Cl1D 125.5(9) . . ?
C1D N2D C3D 106.3(8) . . ?
C1D N2D C13D 126.5(8) . . ?
C3D N2D C13D 127.0(8) . . ?
C3D C2D N1D 107.2(9) . . ?
C2D C3D N2D 109.1(9) . . ?
C9D C4D C5D 124.0(9) . . ?
C9D C4D N1D 119.2(9) . . ?
C5D C4D N1D 116.8(9) . . ?
C6D C5D C4D 115.3(10) . . ?
C6D C5D C10D 122.9(10) . . ?
C4D C5D C10D 121.8(9) . . ?
C5D C6D C7D 123.4(10) . . ?
C8D C7D C6D 118.5(10) . . ?
C8D C7D C11D 120.8(11) . . ?
C6D C7D C11D 120.6(11) . . ?
C7D C8D C9D 122.6(10) . . ?
C4D C9D C8D 116.1(9) . . ?
C4D C9D C12D 122.1(9) . . ?
C8D C9D C12D 121.7(9) . . ?
C14D C13D C18D 122.9(9) . . ?
C14D C13D N2D 119.1(8) . . ?
C18D C13D N2D 118.0(9) . . ?
C15D C14D C13D 116.9(8) . . ?
C15D C14D C19D 120.9(9) . . ?
C13D C14D C19D 122.2(9) . . ?
C14D C15D C16D 123.2(9) . . ?
C15D C16D C17D 117.7(9) . . ?
C15D C16D C20D 121.5(9) . . ?
C17D C16D C20D 120.7(9) . . ?
C18D C17D C16D 121.7(9) . . ?
C17D C18D C13D 117.6(9) . . ?
C17D C18D C21D 119.8(8) . . ?
C13D C18D C21D 122.6(9) . . ?

loop_
_geom_bond_atom_site_label_1
_geom_bond_atom_site_label_2
_geom_bond_distance
_geom_bond_site_symmetry_2
_geom_bond_publ_flag
Cl1 Al1 2.127(4) . ?
Al1 Cl2 2.088(4) . ?
Al1 Cl4 2.097(4) . ?
Al1 Cl3 2.114(4) . ?
Al2 Cl5 2.074(5) . ?
Al2 Cl8 2.091(4) . ?
Al2 Cl7 2.101(4) . ?
Al2 Cl6 2.102(4) . ?
Al3 Cl12 2.100(4) . ?
Al3 Cl10 2.105(4) . ?
Al3 Cl11 2.109(4) . ?
Al3 Cl9 2.137(4) . ?
Al4 Cl13 2.069(5) . ?
Al4 Cl14 2.090(4) . ?
Al4 Cl15 2.107(4) . ?
Al4 Cl16 2.121(4) . ?
Cl1A C1A 1.658(8) . ?
N1A C1A 1.324(8) . ?
N1A C2A 1.399(9) . ?
N1A C4A 1.462(10) . ?
C1A N2A 1.341(9) . ?
N2A C3A 1.395(9) . ?
N2A C13A 1.449(9) . ?
C2A C3A 1.338(10) . ?
C4A C9A 1.375(11) . ?
C4A C5A 1.374(12) . ?
C5A C6A 1.385(11) . ?
C5A C10A 1.498(12) . ?
C6A C7A 1.380(13) . ?
C7A C8A 1.380(13) . ?
C7A C11A 1.527(12) . ?
C8A C9A 1.373(12) . ?
C9A C12A 1.494(11) . ?
C13A C18A 1.371(11) . ?
C13A C14A 1.387(11) . ?
C14A C15A 1.417(11) . ?
C14A C19A 1.518(11) . ?
C15A C16A 1.373(12) . ?
C16A C17A 1.350(12) . ?
C16A C20A 1.518(12) . ?
C17A C18A 1.401(11) . ?
C18A C21A 1.525(11) . ?
Cl1B C1B 1.672(8) . ?
N1B C1B 1.325(9) . ?
N1B C2B 1.389(10) . ?
N1B C4B 1.435(10) . ?
C1B N2B 1.332(9) . ?
N2B C3B 1.377(9) . ?
N2B C13B 1.424(10) . ?
C2B C3B 1.327(10) . ?
C4B C5B 1.357(12) . ?
C4B C9B 1.380(12) . ?
C5B C6B 1.388(12) . ?
C5B C10B 1.495(12) . ?
C6B C7B 1.370(13) . ?
C7B C8B 1.364(13) . ?
C7B C11B 1.547(13) . ?
C8B C9B 1.385(13) . ?
C9B C12B 1.511(12) . ?
C13B C18B 1.377(11) . ?
C13B C14B 1.391(11) . ?
C14B C15B 1.400(12) . ?
C14B C19B 1.511(11) . ?
C15B C16B 1.370(12) . ?
C16B C17B 1.392(12) . ?
C16B C20B 1.535(12) . ?
C17B C18B 1.405(11) . ?
C18B C21B 1.489(11) . ?
Cl1C C1C 1.684(9) . ?
N1C C1C 1.346(10) . ?
N1C C2C 1.373(10) . ?
N1C C4C 1.459(10) . ?
C1C N2C 1.305(9) . ?
N2C C3C 1.408(9) . ?
N2C C13C 1.461(10) . ?
C2C C3C 1.358(11) . ?
C4C C5C 1.367(12) . ?
C4C C9C 1.381(11) . ?
C5C C6C 1.378(12) . ?
C5C C10C 1.497(11) . ?
C6C C7C 1.351(12) . ?
C7C C8C 1.378(12) . ?
C7C C11C 1.500(12) . ?
C8C C9C 1.366(11) . ?
C9C C12C 1.530(11) . ?
C13C C14C 1.382(10) . ?
C13C C18C 1.388(10) . ?
C14C C15C 1.369(10) . ?
C14C C19C 1.504(10) . ?
C15C C16C 1.379(11) . ?
C16C C17C 1.372(11) . ?
C16C C20C 1.535(11) . ?
C17C C18C 1.398(11) . ?
C18C C21C 1.499(10) . ?
Cl1D C1D 1.670(9) . ?
N1D C1D 1.323(9) . ?
N1D C2D 1.364(10) . ?
N1D C4D 1.447(10) . ?
C1D N2D 1.317(9) . ?
N2D C3D 1.364(9) . ?
N2D C13D 1.463(9) . ?
C2D C3D 1.313(10) . ?
C4D C9D 1.394(10) . ?
C4D C5D 1.405(11) . ?
C5D C6D 1.378(12) . ?
C5D C10D 1.516(11) . ?
C6D C7D 1.390(12) . ?
C7D C8D 1.360(11) . ?
C7D C11D 1.520(12) . ?
C8D C9D 1.396(11) . ?
C9D C12D 1.509(10) . ?
C13D C14D 1.382(10) . ?
C13D C18D 1.385(10) . ?
C14D C15D 1.367(10) . ?
C14D C19D 1.510(10) . ?
C15D C16D 1.382(10) . ?
C16D C17D 1.384(10) . ?
C16D C20D 1.510(10) . ?
C17D C18D 1.380(10) . ?
C18D C21D 1.527(10) . ?
